data_7135564
loop_
_publ_author_name
'Ogura, Shota'
'Sugiyama, Kanami'
'Higashi, Masahiro'
'Horiuchi, Shinnosuke'

_publ_section_title
;
 Unveiling a host-guest assembly composed of an emissive Ir(III) complex
 salt and a concave aromatic host at a local minimum state.
;
_journal_issue 24
_journal_name_full 'Chemical communications (Cambridge, England)'
_journal_page_first 6577
_journal_page_last 6581
_journal_paper_doi 10.1039/d5cc06960b
_journal_volume 62
_journal_year 2026
_chemical_formula_sum 'C80 H92 Cl Ir N4 O13'
_chemical_formula_weight 1545.22
_space_group_crystal_system monoclinic
_space_group_IT_number 14
_space_group_name_Hall '-P 2ybc'
_space_group_name_H-M_alt 'P 1 21/c 1'
_atom_sites_solution_hydrogens geom
_audit_creation_method SHELXL-2019/3
_audit_update_record
;
2025-10-17 deposited with the CCDC.	2026-03-04 downloaded from the CCDC.
;
_cell_angle_alpha 90
_cell_angle_beta 106.308(4)
_cell_angle_gamma 90
_cell_formula_units_Z 4
_cell_length_a 17.504(5)
_cell_length_b 16.409(4)
_cell_length_c 29.430(7)
_cell_measurement_reflns_used 9954
_cell_measurement_temperature 90(2)
_cell_measurement_theta_max 27.5
_cell_measurement_theta_min 1.6
_cell_volume 8113(4)
_computing_cell_refinement 'CrystalClear-SM Expert 2.1 b46 (Rigaku. 2016)'
_computing_data_collection 'CrystalClear-SM Expert 2.1 b46 (Rigaku. 2016)'
_computing_data_reduction 'CrystalClear-SM Expert 2.1 b46 (Rigaku. 2016)'
_computing_molecular_graphics 'shelXle (Huebschle, 2014)'
_computing_publication_material 'enCIFer 1.7.3, CCDC, 2008'
_computing_structure_refinement 'SHELXL-2019/2 (Sheldrick, 2019)'
_computing_structure_solution 'SHELXT 2018/2 (Sheldrick, 2018)'
_diffrn_ambient_temperature 90(2)
_diffrn_measured_fraction_theta_full 0.969
_diffrn_measured_fraction_theta_max 0.956
_diffrn_measurement_device_type 'Rigaku Saturn70'
_diffrn_measurement_method \w
_diffrn_radiation_type MoK\a
_diffrn_radiation_wavelength 0.71075
_diffrn_reflns_av_R_equivalents 0.0405
_diffrn_reflns_av_unetI/netI 0.0715
_diffrn_reflns_Laue_measured_fraction_full 0.969
_diffrn_reflns_Laue_measured_fraction_max 0.956
_diffrn_reflns_limit_h_max 22
_diffrn_reflns_limit_h_min -22
_diffrn_reflns_limit_k_max 21
_diffrn_reflns_limit_k_min -14
_diffrn_reflns_limit_l_max 38
_diffrn_reflns_limit_l_min -25
_diffrn_reflns_number 35584
_diffrn_reflns_point_group_measured_fraction_full 0.969
_diffrn_reflns_point_group_measured_fraction_max 0.956
_diffrn_reflns_theta_full 25.242
_diffrn_reflns_theta_max 27.515
_diffrn_reflns_theta_min 1.602
_diffrn_source 'Rotating Anode'
_exptl_absorpt_coefficient_mu 1.738
_exptl_absorpt_correction_T_max 1.000
_exptl_absorpt_correction_T_min 0.757
_exptl_absorpt_correction_type multi-scan
_exptl_absorpt_process_details 'REQAB (Rigaku, 1998)'
_exptl_crystal_colour Colorless
_exptl_crystal_density_diffrn 1.265
_exptl_crystal_description Prism
_exptl_crystal_F_000 3192
_exptl_crystal_size_max 0.200
_exptl_crystal_size_mid 0.200
_exptl_crystal_size_min 0.200
_refine_diff_density_max 1.856
_refine_diff_density_min -1.451
_refine_diff_density_rms 0.118
_refine_ls_extinction_method none
_refine_ls_goodness_of_fit_ref 1.020
_refine_ls_hydrogen_treatment constr
_refine_ls_matrix_type full
_refine_ls_number_parameters 901
_refine_ls_number_reflns 17846
_refine_ls_number_restraints 76
_refine_ls_restrained_S_all 1.026
_refine_ls_R_factor_all 0.1246
_refine_ls_R_factor_gt 0.0795
_refine_ls_shift/su_max 0.008
_refine_ls_shift/su_mean 0.000
_refine_ls_structure_factor_coef Fsqd
_refine_ls_weighting_details 'w=1/[\s^2^(Fo^2^)+(0.1074P)^2^+22.9528P] where P=(Fo^2^+2Fc^2^)/3'
_refine_ls_weighting_scheme calc
_refine_ls_wR_factor_gt 0.2014
_refine_ls_wR_factor_ref 0.2389
_reflns_Friedel_coverage 0.000
_reflns_number_gt 10973
_reflns_number_total 17846
_reflns_threshold_expression 'I > 2\s(I)'
_cod_data_source_file d5cc06960b2.cif
_cod_data_source_block shelx_trans_sq
_cod_depositor_comments
;
The following automatic conversions were performed:

data item '_exptl_absorpt_correction_type' value 'Multi-scan' was
changed to 'multi-scan' in accordance with the
/home/data/users/saulius/crontab/automatic-downloads/rss-feeds/RSC/lib/dictionaries/cif_core.dic
dictionary named 'cif_core.dic' version 2.4.2 last updated on
2011-04-26.

Automatic conversion script
Id: cif_fix_values 8170 2020-07-09 18:12:32Z antanas 

 Adding full bibliography for 7135564--7135565.cif.
;
_cod_original_sg_symbol_H-M 'P 21/c'
_cod_database_code 7135564
_shelx_shelxl_version_number 2019/3
_shelx_space_group_comment
;
The symmetry employed for this shelxl refinement is uniquely defined
by the following loop, which should always be used as a source of
symmetry information in preference to the above space-group names.
They are only intended as comments.
;
_shelx_estimated_absorpt_t_min 0.722
_shelx_estimated_absorpt_t_max 0.722

loop_
_space_group_symop_operation_xyz
'x, y, z'
'-x, y+1/2, -z+1/2'
'-x, -y, -z'
'x, -y-1/2, z-1/2'

loop_
_atom_site_label
_atom_site_type_symbol
_atom_site_fract_x
_atom_site_fract_y
_atom_site_fract_z
_atom_site_U_iso_or_equiv
_atom_site_adp_type
_atom_site_occupancy
_atom_site_site_symmetry_order
_atom_site_calc_flag
_atom_site_refinement_flags_posn
_atom_site_refinement_flags_adp
_atom_site_refinement_flags_occupancy
_atom_site_disorder_assembly
_atom_site_disorder_group
Ir1 Ir 0.53605(2) 0.75408(2) 0.67646(2) 0.04968(13) Uani 1 1 d . . . . .
N11 N 0.4393(5) 0.7672(4) 0.6181(2) 0.0538(17) Uani 1 1 d . . . . .
C12 C 0.4156(7) 0.8456(5) 0.6082(3) 0.068(3) Uani 1 1 d . . . . .
C13 C 0.3486(7) 0.8613(6) 0.5688(4) 0.084(3) Uani 1 1 d . . . . .
H13 H 0.330358 0.915608 0.561417 0.101 Uiso 1 1 calc R U . . .
C14 C 0.3105(7) 0.7979(6) 0.5416(4) 0.086(3) Uani 1 1 d . . . . .
H14 H 0.265609 0.808301 0.515370 0.103 Uiso 1 1 calc R U . . .
C15 C 0.3362(7) 0.7200(6) 0.5517(4) 0.075(3) Uani 1 1 d . . . . .
H15 H 0.310272 0.676261 0.532303 0.090 Uiso 1 1 calc R U . . .
C16 C 0.4003(6) 0.7054(4) 0.5905(3) 0.055(2) Uani 1 1 d . . . . .
H16 H 0.417635 0.650948 0.597975 0.066 Uiso 1 1 calc R U . . .
C121 C 0.4612(7) 0.9070(5) 0.6404(3) 0.067(3) Uani 1 1 d . . . . .
C122 C 0.5248(6) 0.8771(5) 0.6773(3) 0.057(2) Uani 1 1 d . . . . .
C123 C 0.5706(7) 0.9335(5) 0.7081(3) 0.073(3) Uani 1 1 d . . . . .
H123 H 0.615233 0.915197 0.732601 0.088 Uiso 1 1 calc R U . . .
C124 C 0.5532(8) 1.0157(5) 0.7042(4) 0.088(4) Uani 1 1 d . . . . .
H124 H 0.584536 1.052477 0.726784 0.105 Uiso 1 1 calc R U . . .
C125 C 0.4936(10) 1.0440(5) 0.6696(5) 0.108(5) Uani 1 1 d . . . . .
H125 H 0.484037 1.100995 0.666994 0.129 Uiso 1 1 calc R U . . .
C126 C 0.4437(8) 0.9907(6) 0.6365(4) 0.095(4) Uani 1 1 d . . . . .
H126 H 0.399751 1.010885 0.612253 0.114 Uiso 1 1 calc R U . . .
N21 N 0.6255(5) 0.7516(3) 0.7374(3) 0.0582(19) Uani 1 1 d . . . . .
C22 C 0.6030(7) 0.7488(4) 0.7788(3) 0.065(3) Uani 1 1 d . . . . .
C23 C 0.6629(8) 0.7446(5) 0.8222(3) 0.075(3) Uani 1 1 d . . . . .
H23 H 0.648370 0.740465 0.850872 0.090 Uiso 1 1 calc R U . . .
C24 C 0.7431(8) 0.7463(5) 0.8237(3) 0.079(3) Uani 1 1 d . . . . .
H24 H 0.782903 0.744786 0.853293 0.095 Uiso 1 1 calc R U . . .
C25 C 0.7643(8) 0.7501(5) 0.7824(4) 0.079(3) Uani 1 1 d . . . . .
H25 H 0.818729 0.751338 0.782752 0.095 Uiso 1 1 calc R U . . .
C26 C 0.7042(7) 0.7520(4) 0.7397(3) 0.066(3) Uani 1 1 d . . . . .
H26 H 0.718844 0.753722 0.710954 0.079 Uiso 1 1 calc R U . . .
C221 C 0.5184(6) 0.7506(4) 0.7712(3) 0.056(2) Uani 1 1 d . . . . .
C222 C 0.4708(6) 0.7517(4) 0.7236(3) 0.053(2) Uani 1 1 d . . . . .
C223 C 0.3894(7) 0.7519(4) 0.7149(4) 0.066(2) Uani 1 1 d . . . . .
H223 H 0.355680 0.752815 0.683353 0.079 Uiso 1 1 calc R U . . .
C224 C 0.3571(8) 0.7506(5) 0.7530(4) 0.075(3) Uani 1 1 d . . . . .
H224 H 0.300873 0.749018 0.746718 0.090 Uiso 1 1 calc R U . . .
C225 C 0.4025(8) 0.7517(5) 0.7987(4) 0.076(3) Uani 1 1 d . . . . .
H225 H 0.378046 0.752481 0.823707 0.091 Uiso 1 1 calc R U . . .
C226 C 0.4829(8) 0.7515(4) 0.8084(3) 0.071(3) Uani 1 1 d . . . . .
H226 H 0.515123 0.751986 0.840296 0.085 Uiso 1 1 calc R U . . .
N31 N 0.5501(4) 0.6261(3) 0.6699(2) 0.0468(15) Uani 1 1 d . . . . .
C32 C 0.5909(5) 0.6019(4) 0.6401(2) 0.0450(17) Uani 1 1 d . . . . .
C33 C 0.6054(5) 0.5204(4) 0.6337(3) 0.0520(19) Uani 1 1 d . . . . .
H33 H 0.634770 0.504977 0.612395 0.062 Uiso 1 1 calc R U . . .
C34 C 0.5769(6) 0.4618(4) 0.6583(3) 0.059(2) Uani 1 1 d . . . . .
H34 H 0.586185 0.405640 0.654000 0.071 Uiso 1 1 calc R U . . .
C35 C 0.5346(5) 0.4857(4) 0.6894(3) 0.0514(19) Uani 1 1 d . . . . .
H35 H 0.514303 0.446719 0.706824 0.062 Uiso 1 1 calc R U . . .
C36 C 0.5229(5) 0.5684(4) 0.6942(3) 0.053(2) Uani 1 1 d . . . . .
H36 H 0.494238 0.585347 0.715607 0.064 Uiso 1 1 calc R U . . .
N41 N 0.6095(4) 0.7442(3) 0.6291(2) 0.0469(15) Uani 1 1 d . . . . .
C42 C 0.6232(5) 0.6682(4) 0.6164(2) 0.0441(17) Uani 1 1 d . . . . .
C43 C 0.6663(5) 0.6558(5) 0.5842(3) 0.054(2) Uani 1 1 d . . . . .
H43 H 0.674136 0.602045 0.574412 0.065 Uiso 1 1 calc R U . . .
C44 C 0.6984(6) 0.7217(5) 0.5662(3) 0.060(2) Uani 1 1 d . . . . .
H44 H 0.728208 0.713293 0.544125 0.072 Uiso 1 1 calc R U . . .
C45 C 0.6866(5) 0.7987(5) 0.5807(3) 0.058(2) Uani 1 1 d . . . . .
H45 H 0.709654 0.844552 0.569891 0.070 Uiso 1 1 calc R U . . .
C46 C 0.6396(6) 0.8083(4) 0.6117(3) 0.056(2) Uani 1 1 d . . . . .
H46 H 0.628801 0.861687 0.620789 0.067 Uiso 1 1 calc R U . . .
C51 C 0.3350(7) 0.1527(5) 0.5393(3) 0.066(3) Uani 1 1 d . . . . .
O51 O 0.3501(5) 0.0731(3) 0.5297(2) 0.082(2) Uani 1 1 d . . . . .
H51 H 0.310555 0.053901 0.509350 0.123 Uiso 1 1 calc R U . . .
C52 C 0.4034(6) 0.2047(5) 0.5512(3) 0.060(2) Uani 1 1 d . . . . .
H52 H 0.454888 0.184551 0.552664 0.072 Uiso 1 1 calc R U . . .
C53 C 0.3913(5) 0.2853(5) 0.5606(3) 0.053(2) Uani 1 1 d . . . . .
O53 O 0.4559(3) 0.3383(3) 0.57144(18) 0.0571(14) Uani 1 1 d . . . . .
H53 H 0.497713 0.312137 0.572777 0.086 Uiso 1 1 calc R U . . .
C54 C 0.3162(5) 0.3167(5) 0.5591(3) 0.053(2) Uani 1 1 d . . . . .
C55 C 0.2547(6) 0.2631(5) 0.5487(3) 0.055(2) Uani 1 1 d . . . . .
H55 H 0.203503 0.283480 0.547800 0.066 Uiso 1 1 calc R U . . .
C56 C 0.2608(6) 0.1815(5) 0.5393(3) 0.062(2) Uani 1 1 d . . . . .
C57 C 0.3099(5) 0.4068(4) 0.5707(3) 0.0485(18) Uani 1 1 d . . . . .
H57 H 0.360076 0.421735 0.595334 0.058 Uiso 1 1 calc R U . . .
C58 C 0.2420(6) 0.4245(5) 0.5912(3) 0.061(2) Uani 1 1 d . . . . .
H58A H 0.244019 0.384737 0.616797 0.073 Uiso 1 1 calc R U . . .
H58B H 0.191458 0.415454 0.566216 0.073 Uiso 1 1 calc R U . . .
C59 C 0.2403(6) 0.5110(6) 0.6114(4) 0.071(3) Uani 1 1 d . . . . .
H59 H 0.237821 0.550844 0.585260 0.085 Uiso 1 1 calc R U . . .
C60A C 0.1626(7) 0.5198(9) 0.6265(6) 0.132(6) Uani 1 1 d . . . . .
H60A H 0.116671 0.507202 0.599540 0.198 Uiso 1 1 calc R U . . .
H60B H 0.163977 0.481887 0.652480 0.198 Uiso 1 1 calc R U . . .
H60C H 0.158052 0.575738 0.637091 0.198 Uiso 1 1 calc R U . . .
C60B C 0.3131(7) 0.5291(6) 0.6505(4) 0.090(3) Uani 1 1 d . . . . .
H60D H 0.309559 0.584508 0.662204 0.135 Uiso 1 1 calc R U . . .
H60E H 0.317553 0.490034 0.676249 0.135 Uiso 1 1 calc R U . . .
H60F H 0.360038 0.524828 0.638707 0.135 Uiso 1 1 calc R U . . .
C61 C 0.3692(5) 0.5057(4) 0.5218(3) 0.0506(18) Uani 1 1 d . . . . .
O61 O 0.4430(3) 0.5048(3) 0.5555(2) 0.0597(14) Uani 1 1 d . . . . .
H61 H 0.455391 0.456600 0.564095 0.090 Uiso 1 1 calc R U . . .
C62 C 0.3617(6) 0.5565(4) 0.4834(3) 0.055(2) Uani 1 1 d . . . . .
H62 H 0.406208 0.587317 0.480828 0.066 Uiso 1 1 calc R U . . .
C63 C 0.2904(6) 0.5629(5) 0.4489(3) 0.059(2) Uani 1 1 d . . . . .
O63 O 0.2835(4) 0.6155(4) 0.4107(2) 0.0762(19) Uani 1 1 d . . . . .
H63 H 0.274503 0.588271 0.385531 0.114 Uiso 1 1 calc R U . . .
C64 C 0.2240(6) 0.5184(5) 0.4521(3) 0.059(2) Uani 1 1 d . . . . .
C65 C 0.2340(5) 0.4672(5) 0.4905(3) 0.056(2) Uani 1 1 d . . . . .
H65 H 0.189970 0.434934 0.492479 0.067 Uiso 1 1 calc R U . . .
C66 C 0.3056(5) 0.4601(4) 0.5269(3) 0.0485(18) Uani 1 1 d . . . . .
C67 C 0.1450(6) 0.5233(6) 0.4136(3) 0.071(3) Uani 1 1 d . . . . .
H67 H 0.148910 0.571846 0.393758 0.085 Uiso 1 1 calc R U . . .
C68 C 0.0730(6) 0.5398(7) 0.4338(3) 0.086(3) Uani 1 1 d . . . . .
H68A H 0.023843 0.543346 0.407138 0.104 Uiso 1 1 calc R U . . .
H68B H 0.067131 0.493130 0.453831 0.104 Uiso 1 1 calc R U . . .
C69 C 0.0815(8) 0.6170(8) 0.4627(5) 0.102(4) Uani 1 1 d . . . . .
H69 H 0.125333 0.605519 0.492093 0.122 Uiso 1 1 calc R U . . .
C70A C 0.1085(13) 0.6961(10) 0.4412(7) 0.190(10) Uani 1 1 d . . . . .
H70A H 0.156265 0.684234 0.431229 0.286 Uiso 1 1 calc R U . . .
H70B H 0.065678 0.714099 0.413720 0.286 Uiso 1 1 calc R U . . .
H70C H 0.120294 0.739335 0.465115 0.286 Uiso 1 1 calc R U . . .
C70B C 0.0086(7) 0.6281(9) 0.4792(5) 0.112(5) Uani 1 1 d . . . . .
H70D H 0.013703 0.678111 0.497966 0.168 Uiso 1 1 calc R U . . .
H70E H -0.038323 0.632046 0.451656 0.168 Uiso 1 1 calc R U . . .
H70F H 0.002688 0.581340 0.498626 0.168 Uiso 1 1 calc R U . . .
C71 C 0.1657(7) 0.4475(8) 0.3428(3) 0.083(3) Uani 1 1 d . . . . .
O71 O 0.2066(4) 0.5167(5) 0.3344(2) 0.090(2) Uani 1 1 d . . . . .
H71 H 0.209841 0.515561 0.306491 0.135 Uiso 1 1 calc R U . . .
C72 C 0.1578(6) 0.3800(8) 0.3144(4) 0.085(3) Uani 1 1 d . . . . .
H72 H 0.180823 0.379827 0.288808 0.102 Uiso 1 1 calc R U . . .
C73 C 0.1166(7) 0.3121(8) 0.3226(4) 0.092(4) Uani 1 1 d . . . . .
O73 O 0.1119(6) 0.2475(5) 0.2923(3) 0.119(3) Uani 1 1 d . . . . .
H73 H 0.101560 0.204708 0.305073 0.179 Uiso 1 1 calc R U . . .
C74 C 0.0830(7) 0.3116(7) 0.3592(4) 0.084(3) Uani 1 1 d . . . . .
C75 C 0.0919(6) 0.3810(7) 0.3879(3) 0.071(3) Uani 1 1 d . . . . .
H75 H 0.068379 0.380889 0.413316 0.086 Uiso 1 1 calc R U . . .
C76 C 0.1337(6) 0.4507(7) 0.3811(3) 0.073(3) Uani 1 1 d . . . . .
C77 C 0.0339(7) 0.2387(9) 0.3667(4) 0.104(5) Uani 1 1 d . . . . .
H77 H 0.009701 0.215489 0.334425 0.125 Uiso 1 1 calc R U . . .
C78 C -0.0369(9) 0.2652(13) 0.3848(7) 0.198(7) Uani 1 1 d D U . . .
H78A H -0.016943 0.276457 0.419125 0.238 Uiso 1 1 calc R U . . .
H78B H -0.058538 0.316868 0.368909 0.238 Uiso 1 1 calc R U . . .
C79 C -0.1027(10) 0.2054(14) 0.3770(7) 0.224(7) Uani 1 1 d D U . . .
H79 H -0.082047 0.149614 0.387286 0.269 Uiso 1 1 calc R U . . .
C80A C -0.1498(12) 0.2068(18) 0.3229(7) 0.280(10) Uani 1 1 d D U . . .
H80A H -0.193792 0.167614 0.316933 0.420 Uiso 1 1 calc R U . . .
H80B H -0.171169 0.261600 0.314067 0.420 Uiso 1 1 calc R U . . .
H80C H -0.113903 0.192081 0.303987 0.420 Uiso 1 1 calc R U . . .
C80B C -0.1631(11) 0.2330(14) 0.4030(8) 0.239(9) Uani 1 1 d D U . . .
H80D H -0.206417 0.193075 0.397697 0.359 Uiso 1 1 calc R U . . .
H80E H -0.136601 0.237148 0.437011 0.359 Uiso 1 1 calc R U . . .
H80F H -0.184932 0.286251 0.390909 0.359 Uiso 1 1 calc R U . . .
C81 C 0.1053(8) 0.1023(9) 0.3738(4) 0.095(4) Uani 1 1 d . . . . .
O81 O 0.0781(5) 0.0980(6) 0.3246(3) 0.118(3) Uani 1 1 d . . . . .
H81 H 0.084922 0.050551 0.315723 0.177 Uiso 1 1 calc R U . . .
C82 C 0.1471(7) 0.0380(8) 0.3991(4) 0.092(4) Uani 1 1 d . . . . .
H82 H 0.155994 -0.010429 0.383654 0.110 Uiso 1 1 calc R U . . .
C83 C 0.1755(7) 0.0461(6) 0.4477(4) 0.078(3) Uani 1 1 d . . . . .
O83 O 0.2215(5) -0.0143(5) 0.4744(3) 0.100(3) Uani 1 1 d . . . . .
H83 H 0.224352 -0.053972 0.456887 0.150 Uiso 1 1 calc R U . . .
C84 C 0.1592(6) 0.1132(6) 0.4721(3) 0.070(3) Uani 1 1 d . . . . .
C85 C 0.1161(6) 0.1733(7) 0.4447(3) 0.075(3) Uani 1 1 d . . . . .
H85 H 0.106794 0.221487 0.460279 0.090 Uiso 1 1 calc R U . . .
C86 C 0.0842(7) 0.1699(8) 0.3953(3) 0.085(3) Uani 1 1 d . . . . .
C87 C 0.1909(7) 0.1222(6) 0.5257(3) 0.077(3) Uani 1 1 d . . . . .
H87 H 0.212430 0.067659 0.538169 0.092 Uiso 1 1 calc R U . . .
C88 C 0.1247(7) 0.1416(6) 0.5483(4) 0.108(4) Uani 1 1 d D U . . .
H88A H 0.148869 0.152757 0.582368 0.130 Uiso 1 1 calc R U . . .
H88B H 0.097407 0.192003 0.533711 0.130 Uiso 1 1 calc R U . . .
C89 C 0.0631(8) 0.0748(7) 0.5434(5) 0.116(4) Uani 1 1 d D U . . .
H89 H 0.044240 0.059024 0.509259 0.139 Uiso 1 1 calc R U . . .
C90A C -0.0082(8) 0.1063(9) 0.5580(6) 0.160(6) Uani 1 1 d D U . . .
H90A H -0.029025 0.155441 0.539818 0.240 Uiso 1 1 calc R U . . .
H90B H -0.049767 0.064390 0.551832 0.240 Uiso 1 1 calc R U . . .
H90C H 0.008132 0.119415 0.591888 0.240 Uiso 1 1 calc R U . . .
C90B C 0.0946(9) -0.0004(7) 0.5714(6) 0.157(6) Uani 1 1 d D U . . .
H90D H 0.051957 -0.040953 0.566746 0.235 Uiso 1 1 calc R U . . .
H90E H 0.138462 -0.022873 0.560776 0.235 Uiso 1 1 calc R U . . .
H90F H 0.113848 0.013531 0.605117 0.235 Uiso 1 1 calc R U . . .
Cl1 Cl 0.6049(3) 0.2548(2) 0.57649(18) 0.1272(14) Uani 1 1 d . . . . .
O3S O 0.9592(8) 0.6701(11) 0.8074(5) 0.104(5) Uani 0.5 1 d . . P . .
O5S O -0.0716(10) -0.0090(13) 0.3069(5) 0.124(7) Uani 0.5 1 d . . P . .
O1S O 0.2211(10) 0.5313(13) 0.2428(5) 0.260(8) Uani 1 1 d D U . . .
C1S C 0.2787(10) 0.4927(16) 0.2164(7) 0.239(9) Uani 1 1 d D U . . .
H1SA H 0.316267 0.456180 0.238015 0.358 Uiso 1 1 calc R U . . .
H1SB H 0.308205 0.536064 0.205814 0.358 Uiso 1 1 calc R U . . .
H1SC H 0.247683 0.461730 0.188949 0.358 Uiso 1 1 calc R U . . .
O2S O 0.1315(14) -0.1821(9) 0.3371(5) 0.282(9) Uani 1 1 d D U . . .
C2S C 0.143(2) -0.2641(12) 0.3130(10) 0.303(12) Uani 1 1 d D U . . .
H2SA H 0.122173 -0.258837 0.278543 0.455 Uiso 1 1 calc R U . . .
H2SB H 0.115379 -0.307881 0.324250 0.455 Uiso 1 1 calc R U . . .
H2SC H 0.200370 -0.276928 0.320974 0.455 Uiso 1 1 calc R U . . .
O4S O 0.2388(14) -0.1445(12) 0.4188(7) 0.306(14) Uani 1 1 d D U . . .
C4S C 0.3209(18) -0.1025(19) 0.4163(11) 0.351(17) Uani 1 1 d D U . . .
H4SA H 0.316245 -0.043115 0.418206 0.526 Uiso 1 1 calc R U . . .
H4SB H 0.331645 -0.117087 0.386446 0.526 Uiso 1 1 calc R U . . .
H4SC H 0.364659 -0.121647 0.442905 0.526 Uiso 1 1 calc R U . . .
O6S O 0.1138(16) -0.0368(11) 0.2875(5) 0.365(13) Uani 1 1 d D U . . .
C6S C 0.0746(19) -0.0298(15) 0.2330(6) 0.352(14) Uani 1 1 d D U . . .
H6SA H 0.108706 0.002885 0.218803 0.528 Uiso 1 1 calc R U . . .
H6SB H 0.022411 -0.003596 0.227134 0.528 Uiso 1 1 calc R U . . .
H6SC H 0.067991 -0.084405 0.218936 0.528 Uiso 1 1 calc R U . . .

loop_
_atom_site_aniso_label
_atom_site_aniso_U_11
_atom_site_aniso_U_22
_atom_site_aniso_U_33
_atom_site_aniso_U_23
_atom_site_aniso_U_13
_atom_site_aniso_U_12
Ir1 0.0865(3) 0.03209(17) 0.03720(17) -0.00019(11) 0.02841(16) -0.00018(15)
N11 0.079(5) 0.038(3) 0.048(4) -0.002(3) 0.023(4) 0.011(3)
C12 0.117(8) 0.034(4) 0.061(5) 0.003(4) 0.034(6) 0.014(5)
C13 0.100(8) 0.055(5) 0.081(7) -0.006(5) 0.000(6) 0.025(5)
C14 0.103(9) 0.063(6) 0.080(7) -0.008(5) 0.008(6) 0.022(6)
C15 0.087(7) 0.066(6) 0.065(6) -0.015(5) 0.013(6) 0.015(5)
C16 0.089(7) 0.034(4) 0.050(4) -0.007(3) 0.031(5) 0.001(4)
C121 0.112(8) 0.034(4) 0.058(5) -0.001(4) 0.029(5) 0.008(4)
C122 0.096(7) 0.032(4) 0.055(5) -0.002(3) 0.040(5) 0.008(4)
C123 0.127(9) 0.047(5) 0.051(5) -0.011(4) 0.035(6) -0.013(5)
C124 0.167(12) 0.038(5) 0.068(6) -0.006(4) 0.049(8) -0.002(6)
C125 0.202(15) 0.024(4) 0.110(10) -0.006(5) 0.067(10) 0.006(6)
C126 0.151(11) 0.044(5) 0.086(7) -0.003(5) 0.027(8) 0.014(6)
N21 0.098(6) 0.034(3) 0.048(4) -0.005(3) 0.028(4) 0.008(3)
C22 0.133(9) 0.030(4) 0.032(3) -0.001(3) 0.023(5) 0.004(4)
C23 0.142(11) 0.045(5) 0.037(4) 0.007(3) 0.022(5) 0.008(5)
C24 0.113(9) 0.068(7) 0.044(5) -0.009(4) 0.001(5) 0.010(6)
C25 0.104(8) 0.068(6) 0.063(6) -0.020(5) 0.018(6) 0.002(5)
C26 0.105(8) 0.048(5) 0.044(4) -0.007(3) 0.018(5) 0.000(5)
C221 0.095(7) 0.029(4) 0.054(5) 0.007(3) 0.037(5) 0.007(4)
C222 0.091(6) 0.033(4) 0.043(4) 0.003(3) 0.031(4) 0.003(4)
C223 0.093(7) 0.048(5) 0.067(6) 0.010(4) 0.040(5) 0.018(5)
C224 0.107(8) 0.052(5) 0.085(7) -0.004(4) 0.058(7) 0.009(5)
C225 0.132(10) 0.046(5) 0.074(7) 0.005(4) 0.068(7) 0.014(5)
C226 0.152(11) 0.029(4) 0.046(4) 0.001(3) 0.050(6) 0.014(5)
N31 0.066(4) 0.029(3) 0.051(3) 0.001(2) 0.026(3) -0.004(3)
C32 0.058(5) 0.038(4) 0.040(4) 0.000(3) 0.015(4) -0.006(3)
C33 0.073(6) 0.041(4) 0.047(4) -0.001(3) 0.025(4) 0.007(4)
C34 0.092(7) 0.032(4) 0.057(5) -0.006(3) 0.027(5) -0.001(4)
C35 0.060(5) 0.037(4) 0.063(5) 0.007(3) 0.026(4) -0.003(3)
C36 0.066(5) 0.035(4) 0.071(5) 0.000(4) 0.038(5) -0.009(4)
N41 0.074(4) 0.039(3) 0.032(3) 0.001(2) 0.022(3) -0.004(3)
C42 0.056(5) 0.039(4) 0.036(3) -0.005(3) 0.012(3) -0.001(3)
C43 0.068(6) 0.052(4) 0.043(4) -0.002(3) 0.017(4) 0.000(4)
C44 0.081(6) 0.061(5) 0.044(4) -0.007(4) 0.028(4) -0.012(5)
C45 0.071(6) 0.061(5) 0.045(4) -0.002(4) 0.021(4) -0.022(4)
C46 0.092(7) 0.037(4) 0.045(4) -0.001(3) 0.030(5) -0.013(4)
C51 0.104(8) 0.045(4) 0.049(5) -0.001(4) 0.019(5) -0.006(5)
O51 0.117(6) 0.040(3) 0.080(4) -0.009(3) 0.012(4) -0.005(3)
C52 0.078(6) 0.045(4) 0.051(5) 0.006(4) 0.006(4) 0.008(4)
C53 0.072(6) 0.041(4) 0.046(4) 0.009(3) 0.014(4) -0.002(4)
O53 0.057(4) 0.049(3) 0.060(3) 0.004(2) 0.008(3) 0.000(3)
C54 0.059(5) 0.054(5) 0.043(4) 0.001(3) 0.009(4) -0.006(4)
C55 0.073(6) 0.054(5) 0.039(4) 0.001(3) 0.018(4) -0.004(4)
C56 0.086(7) 0.054(5) 0.052(5) 0.000(4) 0.026(5) -0.010(5)
C57 0.054(5) 0.050(4) 0.041(4) 0.004(3) 0.012(4) -0.001(4)
C58 0.074(6) 0.061(5) 0.050(5) -0.007(4) 0.021(4) -0.005(4)
C59 0.081(7) 0.062(5) 0.077(6) -0.009(5) 0.035(6) 0.001(5)
C60A 0.088(9) 0.154(13) 0.179(15) -0.075(11) 0.076(10) -0.005(8)
C60B 0.099(9) 0.070(6) 0.106(9) -0.027(6) 0.035(8) -0.003(6)
C61 0.061(5) 0.044(4) 0.051(4) -0.006(3) 0.023(4) -0.001(4)
O61 0.061(4) 0.051(3) 0.066(4) -0.001(3) 0.018(3) -0.002(3)
C62 0.084(6) 0.039(4) 0.053(5) 0.006(3) 0.037(5) 0.000(4)
C63 0.095(7) 0.046(4) 0.044(4) 0.002(3) 0.034(5) 0.016(4)
O63 0.123(6) 0.055(4) 0.053(3) 0.012(3) 0.029(4) 0.019(4)
C64 0.072(6) 0.064(5) 0.049(4) 0.007(4) 0.027(4) 0.025(5)
C65 0.063(5) 0.057(5) 0.055(5) 0.004(4) 0.027(4) 0.008(4)
C66 0.061(5) 0.044(4) 0.043(4) 0.001(3) 0.017(4) 0.003(4)
C67 0.078(7) 0.086(7) 0.051(5) 0.012(5) 0.021(5) 0.021(5)
C68 0.072(7) 0.131(10) 0.057(6) 0.006(6) 0.020(5) 0.041(7)
C69 0.110(10) 0.112(9) 0.108(9) 0.032(8) 0.071(8) 0.049(8)
C70A 0.27(3) 0.122(13) 0.24(2) 0.045(14) 0.18(2) 0.050(15)
C70B 0.075(8) 0.163(13) 0.107(10) -0.026(9) 0.042(7) 0.021(8)
C71 0.089(8) 0.117(9) 0.035(4) -0.003(5) 0.005(5) 0.016(7)
O71 0.086(5) 0.128(6) 0.052(4) 0.005(4) 0.013(4) 0.011(5)
C72 0.070(7) 0.126(10) 0.055(6) -0.020(6) 0.011(5) -0.005(7)
C73 0.095(9) 0.129(10) 0.050(6) -0.023(6) 0.016(6) -0.021(8)
O73 0.147(9) 0.147(9) 0.065(5) -0.039(5) 0.034(5) -0.038(6)
C74 0.071(7) 0.114(9) 0.056(6) -0.009(6) 0.002(5) -0.006(6)
C75 0.057(6) 0.103(8) 0.052(5) -0.008(5) 0.011(4) 0.013(5)
C76 0.059(6) 0.111(8) 0.045(5) 0.014(5) 0.009(4) 0.021(6)
C77 0.065(7) 0.179(14) 0.064(7) -0.030(8) 0.012(6) -0.025(8)
C78 0.109(10) 0.338(18) 0.181(14) -0.078(13) 0.097(10) -0.074(11)
C79 0.127(11) 0.362(17) 0.205(14) -0.081(13) 0.083(10) -0.067(11)
C80A 0.168(16) 0.42(2) 0.233(19) -0.148(19) 0.030(16) -0.046(17)
C80B 0.121(13) 0.38(2) 0.240(19) -0.075(17) 0.081(14) -0.075(14)
C81 0.109(10) 0.112(10) 0.061(6) -0.027(7) 0.019(7) -0.048(8)
O81 0.130(7) 0.156(8) 0.062(4) -0.042(5) 0.016(5) -0.026(6)
C82 0.094(9) 0.107(9) 0.076(7) -0.031(7) 0.027(7) -0.037(7)
C83 0.096(8) 0.067(6) 0.070(6) -0.011(5) 0.020(6) -0.036(6)
O83 0.148(8) 0.073(5) 0.082(5) -0.023(4) 0.038(5) -0.043(5)
C84 0.082(7) 0.078(6) 0.057(5) -0.010(5) 0.033(5) -0.035(5)
C85 0.075(7) 0.094(7) 0.057(5) -0.017(5) 0.022(5) -0.032(6)
C86 0.075(7) 0.124(9) 0.050(5) -0.017(6) 0.007(5) -0.042(7)
C87 0.109(8) 0.064(6) 0.060(5) -0.008(4) 0.030(6) -0.032(6)
C88 0.153(9) 0.100(7) 0.096(7) -0.025(6) 0.077(7) -0.067(7)
C89 0.151(9) 0.107(7) 0.118(7) -0.019(6) 0.083(7) -0.072(7)
C90A 0.172(12) 0.160(12) 0.194(13) -0.058(10) 0.127(11) -0.089(10)
C90B 0.182(13) 0.132(11) 0.166(13) 0.019(10) 0.065(11) -0.076(10)
Cl1 0.132(3) 0.120(3) 0.142(4) 0.035(2) 0.058(3) 0.016(2)
O3S 0.070(9) 0.179(16) 0.046(7) 0.003(9) -0.009(7) 0.030(10)
O5S 0.088(12) 0.21(2) 0.066(9) -0.025(12) 0.007(9) 0.016(12)
O1S 0.195(14) 0.42(2) 0.136(11) 0.043(14) 0.006(10) 0.005(15)
C1S 0.085(12) 0.42(3) 0.170(16) 0.005(18) -0.029(11) 0.032(15)
O2S 0.53(3) 0.164(12) 0.150(11) -0.017(10) 0.094(16) 0.010(17)
C2S 0.55(3) 0.181(16) 0.172(17) 0.016(15) 0.08(2) -0.02(2)
O4S 0.38(3) 0.211(19) 0.205(13) -0.093(13) -0.11(2) 0.14(2)
C4S 0.43(4) 0.25(2) 0.249(17) -0.129(18) -0.11(3) 0.17(2)
O6S 0.70(4) 0.257(16) 0.154(13) -0.108(12) 0.14(2) -0.09(2)
C6S 0.66(4) 0.30(2) 0.135(14) -0.128(15) 0.18(2) -0.12(2)

loop_
_atom_type_symbol
_atom_type_description
_atom_type_scat_dispersion_real
_atom_type_scat_dispersion_imag
_atom_type_scat_source
C C 0.0033 0.0016 'International Tables Vol C Tables 4.2.6.8 and 6.1.1.4'
H H 0.0000 0.0000 'International Tables Vol C Tables 4.2.6.8 and 6.1.1.4'
Cl Cl 0.1484 0.1585 'International Tables Vol C Tables 4.2.6.8 and 6.1.1.4'
Ir Ir -1.4442 7.9887 'International Tables Vol C Tables 4.2.6.8 and 6.1.1.4'
N N 0.0061 0.0033 'International Tables Vol C Tables 4.2.6.8 and 6.1.1.4'
O O 0.0106 0.0060 'International Tables Vol C Tables 4.2.6.8 and 6.1.1.4'

loop_
_geom_angle_atom_site_label_1
_geom_angle_atom_site_label_2
_geom_angle_atom_site_label_3
_geom_angle
_geom_angle_site_symmetry_1
_geom_angle_site_symmetry_3
_geom_angle_publ_flag
N21 Ir1 C122 93.6(3) . . ?
N21 Ir1 C222 80.7(4) . . ?
C122 Ir1 C222 86.3(3) . . ?
N21 Ir1 N11 173.3(2) . . ?
C122 Ir1 N11 81.2(3) . . ?
C222 Ir1 N11 94.7(3) . . ?
N21 Ir1 N31 88.8(2) . . ?
C122 Ir1 N31 175.1(3) . . ?
C222 Ir1 N31 98.3(2) . . ?
N11 Ir1 N31 96.7(2) . . ?
N21 Ir1 N41 96.8(3) . . ?
C122 Ir1 N41 99.2(3) . . ?
C222 Ir1 N41 174.1(2) . . ?
N11 Ir1 N41 88.2(3) . . ?
N31 Ir1 N41 76.2(2) . . ?
C16 N11 C12 120.4(8) . . ?
C16 N11 Ir1 125.5(6) . . ?
C12 N11 Ir1 114.1(6) . . ?
N11 C12 C13 118.7(8) . . ?
N11 C12 C121 115.9(9) . . ?
C13 C12 C121 125.4(8) . . ?
C14 C13 C12 119.6(9) . . ?
C15 C14 C13 120.7(10) . . ?
C14 C15 C16 119.1(10) . . ?
N11 C16 C15 121.5(8) . . ?
C126 C121 C122 120.7(9) . . ?
C126 C121 C12 123.8(10) . . ?
C122 C121 C12 115.5(7) . . ?
C123 C122 C121 117.4(8) . . ?
C123 C122 Ir1 129.3(7) . . ?
C121 C122 Ir1 113.3(6) . . ?
C124 C123 C122 121.7(11) . . ?
C125 C124 C123 121.1(10) . . ?
C124 C125 C126 121.0(9) . . ?
C121 C126 C125 118.0(11) . . ?
C26 N21 C22 119.4(9) . . ?
C26 N21 Ir1 124.4(6) . . ?
C22 N21 Ir1 116.1(7) . . ?
N21 C22 C23 118.5(11) . . ?
N21 C22 C221 113.6(8) . . ?
C23 C22 C221 127.9(9) . . ?
C24 C23 C22 121.0(9) . . ?
C25 C24 C23 119.6(10) . . ?
C24 C25 C26 118.5(12) . . ?
N21 C26 C25 122.8(9) . . ?
C226 C221 C222 120.5(10) . . ?
C226 C221 C22 122.9(9) . . ?
C222 C221 C22 116.6(7) . . ?
C223 C222 C221 118.3(8) . . ?
C223 C222 Ir1 128.8(7) . . ?
C221 C222 Ir1 113.0(7) . . ?
C222 C223 C224 119.0(10) . . ?
C225 C224 C223 122.9(12) . . ?
C226 C225 C224 119.5(9) . . ?
C225 C226 C221 119.8(10) . . ?
C32 N31 C36 118.1(6) . . ?
C32 N31 Ir1 116.7(5) . . ?
C36 N31 Ir1 125.2(5) . . ?
N31 C32 C33 121.9(7) . . ?
N31 C32 C42 115.7(6) . . ?
C33 C32 C42 122.3(7) . . ?
C34 C33 C32 119.7(7) . . ?
C33 C34 C35 119.2(7) . . ?
C34 C35 C36 117.9(7) . . ?
N31 C36 C35 123.2(7) . . ?
C46 N41 C42 120.2(7) . . ?
C46 N41 Ir1 123.9(5) . . ?
C42 N41 Ir1 115.8(5) . . ?
N41 C42 C43 120.1(7) . . ?
N41 C42 C32 115.4(6) . . ?
C43 C42 C32 124.5(7) . . ?
C42 C43 C44 120.3(7) . . ?
C45 C44 C43 119.1(8) . . ?
C44 C45 C46 118.4(7) . . ?
N41 C46 C45 121.7(7) . . ?
O51 C51 C56 124.0(9) . . ?
O51 C51 C52 114.8(9) . . ?
C56 C51 C52 121.1(8) . . ?
C53 C52 C51 117.2(9) . . ?
C52 C53 O53 119.1(8) . . ?
C52 C53 C54 122.7(8) . . ?
O53 C53 C54 118.2(7) . . ?
C55 C54 C53 116.6(8) . . ?
C55 C54 C57 125.1(8) . . ?
C53 C54 C57 118.3(7) . . ?
C54 C55 C56 125.0(9) . . ?
C55 C56 C51 117.2(8) . . ?
C55 C56 C87 124.8(9) . . ?
C51 C56 C87 117.8(8) . . ?
C58 C57 C54 113.0(7) . . ?
C58 C57 C66 111.6(7) . . ?
C54 C57 C66 110.6(6) . . ?
C57 C58 C59 115.7(7) . . ?
C60B C59 C58 112.2(8) . . ?
C60B C59 C60A 112.8(9) . . ?
C58 C59 C60A 108.0(8) . . ?
C62 C61 C66 121.3(8) . . ?
C62 C61 O61 116.5(7) . . ?
C66 C61 O61 122.2(7) . . ?
C63 C62 C61 120.7(8) . . ?
C62 C63 O63 119.9(8) . . ?
C62 C63 C64 120.6(7) . . ?
O63 C63 C64 119.5(9) . . ?
C65 C64 C63 117.2(9) . . ?
C65 C64 C67 121.4(9) . . ?
C63 C64 C67 121.3(8) . . ?
C64 C65 C66 123.7(8) . . ?
C61 C66 C65 116.5(7) . . ?
C61 C66 C57 123.0(7) . . ?
C65 C66 C57 120.4(7) . . ?
C76 C67 C64 111.1(7) . . ?
C76 C67 C68 113.8(9) . . ?
C64 C67 C68 112.7(7) . . ?
C69 C68 C67 113.5(10) . . ?
C70B C69 C68 109.0(11) . . ?
C70B C69 C70A 114.2(11) . . ?
C68 C69 C70A 117.3(11) . . ?
C72 C71 C76 121.9(12) . . ?
C72 C71 O71 121.2(10) . . ?
C76 C71 O71 117.0(10) . . ?
C71 C72 C73 120.9(11) . . ?
C74 C73 O73 123.3(12) . . ?
C74 C73 C72 120.2(11) . . ?
O73 C73 C72 116.5(10) . . ?
C73 C74 C75 118.2(11) . . ?
C73 C74 C77 120.3(11) . . ?
C75 C74 C77 121.5(10) . . ?
C74 C75 C76 123.5(10) . . ?
C71 C76 C75 115.4(11) . . ?
C71 C76 C67 122.1(10) . . ?
C75 C76 C67 122.4(8) . . ?
C74 C77 C86 113.5(9) . . ?
C74 C77 C78 111.6(12) . . ?
C86 C77 C78 114.4(13) . . ?
C79 C78 C77 115.2(15) . . ?
C78 C79 C80B 110.1(14) . . ?
C78 C79 C80A 108.0(15) . . ?
C80B C79 C80A 105.1(14) . . ?
C86 C81 C82 122.6(11) . . ?
C86 C81 O81 117.4(13) . . ?
C82 C81 O81 119.8(12) . . ?
C81 C82 C83 117.9(12) . . ?
O83 C83 C82 120.4(11) . . ?
O83 C83 C84 116.6(9) . . ?
C82 C83 C84 123.0(12) . . ?
C85 C84 C83 115.5(9) . . ?
C85 C84 C87 121.4(9) . . ?
C83 C84 C87 123.0(10) . . ?
C84 C85 C86 125.2(11) . . ?
C81 C86 C85 115.3(12) . . ?
C81 C86 C77 121.9(10) . . ?
C85 C86 C77 122.7(11) . . ?
C88 C87 C56 113.9(8) . . ?
C88 C87 C84 111.8(9) . . ?
C56 C87 C84 111.4(7) . . ?
C89 C88 C87 114.5(9) . . ?
C90B C89 C88 113.7(11) . . ?
C90B C89 C90A 109.2(9) . . ?
C88 C89 C90A 110.2(9) . . ?

loop_
_geom_bond_atom_site_label_1
_geom_bond_atom_site_label_2
_geom_bond_distance
_geom_bond_site_symmetry_2
_geom_bond_publ_flag
Ir1 N21 2.023(8) . ?
Ir1 C122 2.028(8) . ?
Ir1 C222 2.029(8) . ?
Ir1 N11 2.056(7) . ?
Ir1 N31 2.129(6) . ?
Ir1 N41 2.152(6) . ?
N11 C16 1.358(10) . ?
N11 C12 1.358(9) . ?
C12 C13 1.424(13) . ?
C12 C121 1.457(12) . ?
C13 C14 1.367(14) . ?
C14 C15 1.359(14) . ?
C15 C16 1.378(13) . ?
C121 C126 1.405(11) . ?
C121 C122 1.409(12) . ?
C122 C123 1.383(12) . ?
C123 C124 1.381(12) . ?
C124 C125 1.320(17) . ?
C125 C126 1.415(16) . ?
N21 C26 1.360(13) . ?
N21 C22 1.382(11) . ?
C22 C23 1.409(14) . ?
C22 C221 1.435(15) . ?
C23 C24 1.392(17) . ?
C24 C25 1.370(16) . ?
C25 C26 1.394(14) . ?
C221 C226 1.401(12) . ?
C221 C222 1.416(12) . ?
C222 C223 1.376(14) . ?
C223 C224 1.389(13) . ?
C224 C225 1.357(17) . ?
C225 C226 1.355(17) . ?
N31 C32 1.338(9) . ?
N31 C36 1.352(9) . ?
C32 C33 1.383(9) . ?
C32 C42 1.488(9) . ?
C33 C34 1.379(10) . ?
C34 C35 1.385(11) . ?
C35 C36 1.385(10) . ?
N41 C46 1.339(9) . ?
N41 C42 1.342(8) . ?
C42 C43 1.382(10) . ?
C43 C44 1.390(11) . ?
C44 C45 1.368(12) . ?
C45 C46 1.400(11) . ?
C51 O51 1.377(10) . ?
C51 C56 1.382(13) . ?
C51 C52 1.432(13) . ?
C52 C53 1.379(12) . ?
C53 O53 1.389(9) . ?
C53 C54 1.402(12) . ?
C54 C55 1.356(11) . ?
C54 C57 1.530(11) . ?
C55 C56 1.378(11) . ?
C56 C87 1.526(12) . ?
C57 C58 1.504(11) . ?
C57 C66 1.542(10) . ?
C58 C59 1.542(11) . ?
C59 C60B 1.487(14) . ?
C59 C60A 1.553(13) . ?
C61 C62 1.381(10) . ?
C61 C66 1.383(11) . ?
C61 O61 1.390(10) . ?
C62 C63 1.374(12) . ?
C63 O63 1.395(9) . ?
C63 C64 1.398(12) . ?
C64 C65 1.380(11) . ?
C64 C67 1.525(13) . ?
C65 C66 1.407(11) . ?
C67 C76 1.505(14) . ?
C67 C68 1.561(13) . ?
C68 C69 1.510(16) . ?
C69 C70B 1.498(14) . ?
C69 C70A 1.575(18) . ?
C71 C72 1.370(14) . ?
C71 C76 1.394(13) . ?
C71 O71 1.400(13) . ?
C72 C73 1.385(15) . ?
C73 C74 1.362(15) . ?
C73 O73 1.374(13) . ?
C74 C75 1.401(14) . ?
C74 C77 1.525(16) . ?
C75 C76 1.401(14) . ?
C77 C86 1.529(17) . ?
C77 C78 1.544(18) . ?
C78 C79 1.481(16) . ?
C79 C80B 1.537(16) . ?
C79 C80A 1.575(17) . ?
C81 C86 1.377(16) . ?
C81 C82 1.378(17) . ?
C81 O81 1.393(12) . ?
C82 C83 1.381(14) . ?
C83 O83 1.376(13) . ?
C83 C84 1.387(13) . ?
C84 C85 1.360(14) . ?
C84 C87 1.527(12) . ?
C85 C86 1.406(13) . ?
C87 C88 1.522(14) . ?
C88 C89 1.517(11) . ?
C89 C90B 1.500(13) . ?
C89 C90A 1.521(13) . ?
O1S C1S 1.568(16) . ?
O2S C2S 1.562(16) . ?
O4S C4S 1.613(19) . ?
O6S C6S 1.560(17) . ?

loop_
_geom_torsion_atom_site_label_1
_geom_torsion_atom_site_label_2
_geom_torsion_atom_site_label_3
_geom_torsion_atom_site_label_4
_geom_torsion
_geom_torsion_site_symmetry_1
_geom_torsion_site_symmetry_2
_geom_torsion_site_symmetry_3
_geom_torsion_site_symmetry_4
_geom_torsion_publ_flag
C16 N11 C12 C13 1.0(13) . . . . ?
Ir1 N11 C12 C13 -179.3(7) . . . . ?
C16 N11 C12 C121 179.5(8) . . . . ?
Ir1 N11 C12 C121 -0.9(10) . . . . ?
N11 C12 C13 C14 -1.0(16) . . . . ?
C121 C12 C13 C14 -179.3(10) . . . . ?
C12 C13 C14 C15 -0.2(18) . . . . ?
C13 C14 C15 C16 1.4(17) . . . . ?
C12 N11 C16 C15 0.1(13) . . . . ?
Ir1 N11 C16 C15 -179.5(7) . . . . ?
C14 C15 C16 N11 -1.4(15) . . . . ?
N11 C12 C121 C126 -178.0(10) . . . . ?
C13 C12 C121 C126 0.4(16) . . . . ?
N11 C12 C121 C122 1.0(12) . . . . ?
C13 C12 C121 C122 179.3(9) . . . . ?
C126 C121 C122 C123 -2.3(14) . . . . ?
C12 C121 C122 C123 178.7(8) . . . . ?
C126 C121 C122 Ir1 178.4(8) . . . . ?
C12 C121 C122 Ir1 -0.6(10) . . . . ?
C121 C122 C123 C124 2.5(13) . . . . ?
Ir1 C122 C123 C124 -178.3(7) . . . . ?
C122 C123 C124 C125 -2.6(17) . . . . ?
C123 C124 C125 C126 2.4(19) . . . . ?
C122 C121 C126 C125 2.2(16) . . . . ?
C12 C121 C126 C125 -179.0(10) . . . . ?
C124 C125 C126 C121 -2.2(19) . . . . ?
C26 N21 C22 C23 -1.5(10) . . . . ?
Ir1 N21 C22 C23 178.2(5) . . . . ?
C26 N21 C22 C221 178.6(6) . . . . ?
Ir1 N21 C22 C221 -1.7(7) . . . . ?
N21 C22 C23 C24 2.5(11) . . . . ?
C221 C22 C23 C24 -177.7(7) . . . . ?
C22 C23 C24 C25 -1.7(13) . . . . ?
C23 C24 C25 C26 -0.1(13) . . . . ?
C22 N21 C26 C25 -0.2(11) . . . . ?
Ir1 N21 C26 C25 -179.9(6) . . . . ?
C24 C25 C26 N21 1.0(13) . . . . ?
N21 C22 C221 C226 -177.5(6) . . . . ?
C23 C22 C221 C226 2.7(12) . . . . ?
N21 C22 C221 C222 2.3(9) . . . . ?
C23 C22 C221 C222 -177.5(7) . . . . ?
C226 C221 C222 C223 -1.4(10) . . . . ?
C22 C221 C222 C223 178.8(6) . . . . ?
C226 C221 C222 Ir1 178.0(5) . . . . ?
C22 C221 C222 Ir1 -1.8(8) . . . . ?
C221 C222 C223 C224 -0.2(11) . . . . ?
Ir1 C222 C223 C224 -179.5(5) . . . . ?
C222 C223 C224 C225 2.0(12) . . . . ?
C223 C224 C225 C226 -2.0(13) . . . . ?
C224 C225 C226 C221 0.2(12) . . . . ?
C222 C221 C226 C225 1.4(10) . . . . ?
C22 C221 C226 C225 -178.8(7) . . . . ?
C36 N31 C32 C33 0.0(12) . . . . ?
Ir1 N31 C32 C33 178.6(6) . . . . ?
C36 N31 C32 C42 -176.8(7) . . . . ?
Ir1 N31 C32 C42 1.7(9) . . . . ?
N31 C32 C33 C34 0.4(13) . . . . ?
C42 C32 C33 C34 177.1(8) . . . . ?
C32 C33 C34 C35 -0.4(13) . . . . ?
C33 C34 C35 C36 0.0(13) . . . . ?
C32 N31 C36 C35 -0.5(13) . . . . ?
Ir1 N31 C36 C35 -178.9(6) . . . . ?
C34 C35 C36 N31 0.4(14) . . . . ?
C46 N41 C42 C43 -2.0(12) . . . . ?
Ir1 N41 C42 C43 176.8(6) . . . . ?
C46 N41 C42 C32 176.4(7) . . . . ?
Ir1 N41 C42 C32 -4.8(9) . . . . ?
N31 C32 C42 N41 2.1(10) . . . . ?
C33 C32 C42 N41 -174.8(7) . . . . ?
N31 C32 C42 C43 -179.6(7) . . . . ?
C33 C32 C42 C43 3.5(12) . . . . ?
N41 C42 C43 C44 2.4(12) . . . . ?
C32 C42 C43 C44 -175.8(8) . . . . ?
C42 C43 C44 C45 -0.1(13) . . . . ?
C43 C44 C45 C46 -2.6(13) . . . . ?
C42 N41 C46 C45 -0.8(13) . . . . ?
Ir1 N41 C46 C45 -179.5(6) . . . . ?
C44 C45 C46 N41 3.1(13) . . . . ?
O51 C51 C52 C53 179.3(7) . . . . ?
C56 C51 C52 C53 -3.0(12) . . . . ?
C51 C52 C53 O53 -178.8(7) . . . . ?
C51 C52 C53 C54 0.6(12) . . . . ?
C52 C53 C54 C55 1.0(12) . . . . ?
O53 C53 C54 C55 -179.6(7) . . . . ?
C52 C53 C54 C57 179.3(7) . . . . ?
O53 C53 C54 C57 -1.3(11) . . . . ?
C53 C54 C55 C56 -0.4(12) . . . . ?
C57 C54 C55 C56 -178.5(7) . . . . ?
C54 C55 C56 C51 -1.9(13) . . . . ?
C54 C55 C56 C87 -177.5(8) . . . . ?
O51 C51 C56 C55 -178.9(7) . . . . ?
C52 C51 C56 C55 3.6(13) . . . . ?
O51 C51 C56 C87 -3.0(13) . . . . ?
C52 C51 C56 C87 179.5(8) . . . . ?
C55 C54 C57 C58 26.4(11) . . . . ?
C53 C54 C57 C58 -151.7(7) . . . . ?
C55 C54 C57 C66 -99.6(9) . . . . ?
C53 C54 C57 C66 82.4(9) . . . . ?
C54 C57 C58 C59 170.2(7) . . . . ?
C66 C57 C58 C59 -64.4(10) . . . . ?
C57 C58 C59 C60B -60.1(11) . . . . ?
C57 C58 C59 C60A 175.0(9) . . . . ?
C66 C61 C62 C63 -0.3(11) . . . . ?
O61 C61 C62 C63 -178.4(7) . . . . ?
C61 C62 C63 O63 179.0(7) . . . . ?
C61 C62 C63 C64 0.4(11) . . . . ?
C62 C63 C64 C65 -1.4(11) . . . . ?
O63 C63 C64 C65 179.9(7) . . . . ?
C62 C63 C64 C67 -178.6(7) . . . . ?
O63 C63 C64 C67 2.7(11) . . . . ?
C63 C64 C65 C66 2.5(12) . . . . ?
C67 C64 C65 C66 179.7(7) . . . . ?
C62 C61 C66 C65 1.3(11) . . . . ?
O61 C61 C66 C65 179.3(7) . . . . ?
C62 C61 C66 C57 -176.0(7) . . . . ?
O61 C61 C66 C57 2.0(11) . . . . ?
C64 C65 C66 C61 -2.5(12) . . . . ?
C64 C65 C66 C57 174.9(7) . . . . ?
C58 C57 C66 C61 128.8(8) . . . . ?
C54 C57 C66 C61 -104.5(8) . . . . ?
C58 C57 C66 C65 -48.3(10) . . . . ?
C54 C57 C66 C65 78.4(9) . . . . ?
C65 C64 C67 C76 -76.5(10) . . . . ?
C63 C64 C67 C76 100.6(10) . . . . ?
C65 C64 C67 C68 52.6(12) . . . . ?
C63 C64 C67 C68 -130.4(9) . . . . ?
C76 C67 C68 C69 -174.8(8) . . . . ?
C64 C67 C68 C69 57.5(12) . . . . ?
C67 C68 C69 C70B 178.4(9) . . . . ?
C67 C68 C69 C70A 46.8(16) . . . . ?
C76 C71 C72 C73 0.6(17) . . . . ?
O71 C71 C72 C73 -179.4(10) . . . . ?
C71 C72 C73 C74 0.2(18) . . . . ?
C71 C72 C73 O73 -180.0(10) . . . . ?
O73 C73 C74 C75 179.8(11) . . . . ?
C72 C73 C74 C75 -0.4(17) . . . . ?
O73 C73 C74 C77 -3.0(19) . . . . ?
C72 C73 C74 C77 176.8(11) . . . . ?
C73 C74 C75 C76 -0.2(16) . . . . ?
C77 C74 C75 C76 -177.4(10) . . . . ?
C72 C71 C76 C75 -1.1(15) . . . . ?
O71 C71 C76 C75 178.8(8) . . . . ?
C72 C71 C76 C67 177.5(9) . . . . ?
O71 C71 C76 C67 -2.5(14) . . . . ?
C74 C75 C76 C71 0.9(14) . . . . ?
C74 C75 C76 C67 -177.7(9) . . . . ?
C64 C67 C76 C71 -84.3(11) . . . . ?
C68 C67 C76 C71 147.2(9) . . . . ?
C64 C67 C76 C75 94.3(11) . . . . ?
C68 C67 C76 C75 -34.2(12) . . . . ?
C73 C74 C77 C86 84.8(13) . . . . ?
C75 C74 C77 C86 -98.1(12) . . . . ?
C73 C74 C77 C78 -144.2(13) . . . . ?
C75 C74 C77 C78 32.9(16) . . . . ?
C74 C77 C78 C79 159.1(15) . . . . ?
C86 C77 C78 C79 -70.3(19) . . . . ?
C77 C78 C79 C80B 171.4(17) . . . . ?
C77 C78 C79 C80A -74(2) . . . . ?
C86 C81 C82 C83 -6.9(18) . . . . ?
O81 C81 C82 C83 177.6(10) . . . . ?
C81 C82 C83 O83 -176.2(10) . . . . ?
C81 C82 C83 C84 4.7(17) . . . . ?
O83 C83 C84 C85 177.7(9) . . . . ?
C82 C83 C84 C85 -3.1(15) . . . . ?
O83 C83 C84 C87 1.0(14) . . . . ?
C82 C83 C84 C87 -179.8(9) . . . . ?
C83 C84 C85 C86 3.8(15) . . . . ?
C87 C84 C85 C86 -179.5(9) . . . . ?
C82 C81 C86 C85 7.2(17) . . . . ?
O81 C81 C86 C85 -177.2(9) . . . . ?
C82 C81 C86 C77 -176.6(11) . . . . ?
O81 C81 C86 C77 -1.0(16) . . . . ?
C84 C85 C86 C81 -5.8(15) . . . . ?
C84 C85 C86 C77 178.1(10) . . . . ?
C74 C77 C86 C81 -98.8(13) . . . . ?
C78 C77 C86 C81 131.6(12) . . . . ?
C74 C77 C86 C85 77.1(13) . . . . ?
C78 C77 C86 C85 -52.6(15) . . . . ?
C55 C56 C87 C88 -32.5(13) . . . . ?
C51 C56 C87 C88 151.9(9) . . . . ?
C55 C56 C87 C84 95.0(11) . . . . ?
C51 C56 C87 C84 -80.5(11) . . . . ?
C85 C84 C87 C88 55.3(12) . . . . ?
C83 C84 C87 C88 -128.3(10) . . . . ?
C85 C84 C87 C56 -73.4(12) . . . . ?
C83 C84 C87 C56 103.1(11) . . . . ?
C56 C87 C88 C89 -168.2(10) . . . . ?
C84 C87 C88 C89 64.4(13) . . . . ?
C87 C88 C89 C90B 68.5(14) . . . . ?
C87 C88 C89 C90A -168.7(11) . . . . ?
